data_2242994
loop_
_publ_author_name
'Merkelbach, Johannes'
'Frank, Walter'

_publ_section_title
;
 Synthesis, detailed geometric analysis and bond-valence method evaluation
 of the strength of \p-arene bonding of two isotypic cationic prehnitene
 tin(II) complexes:
 [{1,2,3,4-(CH~3~)~4~C~6~H~2~}~2~Sn~2~Cl~2~][<i>M</i>Cl~4~]~2~ (<i>M</i> =
 Al and Ga)
;
_journal_coeditor_code WM5510
_journal_issue 7
_journal_name_full 'Acta Crystallographica Section E'
_journal_page_first 1051
_journal_page_last 1056
_journal_paper_doi 10.1107/S2056989019008508
_journal_volume 75
_journal_year 2019
_chemical_formula_iupac '[Ga2 Sn2 Cl10 (C10 H14)2]'
_chemical_formula_moiety '2(C10 H14), Sn2 Cl2 2+, 2(Ga Cl4 -)'
_chemical_formula_sum 'C20 H28 Cl10 Ga2 Sn2'
_chemical_formula_weight 999.78
_chemical_name_systematic
<i>catena</i>-Poly[[chloridogallate(III)]-tri-\m-chlorido-4':1\k^2^<i>Cl</i>,1:2\k^4^<i>Cl</i>-[(\h^6^-1,2,3,4-tetramethylbenzene)tin(II)]-di-\m-chlorido-2:3\k^4^<i>Cl</i>-[(\h^6^-1,2,3,4-tetramethylbenzene)tin(II)]-di-\m-chlorido-3:4\k^4^<i>Cl</i>-[chloridogallate(III)]-\m-chlorido-4:1'\k^2^<i>Cl</i>]
_space_group_crystal_system triclinic
_space_group_IT_number 2
_space_group_name_Hall '-P 1'
_space_group_name_H-M_alt 'P -1'
_symmetry_space_group_name_Hall '-P 1'
_symmetry_space_group_name_H-M 'P -1'
_atom_sites_solution_hydrogens geom
_atom_sites_solution_primary direct
_audit_creation_method SHELXL-2018/3
_cell_angle_alpha 85.424(3)
_cell_angle_beta 72.805(3)
_cell_angle_gamma 86.886(4)
_cell_formula_units_Z 1
_cell_length_a 8.7572(4)
_cell_length_b 9.1310(4)
_cell_length_c 11.2966(5)
_cell_measurement_reflns_used 21911
_cell_measurement_temperature 213(2)
_cell_measurement_theta_max 59.31
_cell_measurement_theta_min 4.48
_cell_volume 859.73(7)
_computing_cell_refinement
;
X-Area (Stoe & Cie, 2009)
;
_computing_data_collection
;
X-Area (Stoe & Cie, 2009)
;
_computing_data_reduction
;
X-Area (Stoe & Cie, 2009)
;
_computing_molecular_graphics
;
DIAMOND (Brandenburg, 2018)
;
_computing_publication_material
;
publCIF (Westrip, 2010)
;
_computing_structure_refinement
;
SHELXL-2018/3 (Sheldrick, 2015b)
;
_computing_structure_solution
;
SHELXT 2014/5 (Sheldrick, 2015a)
;
_diffrn_ambient_temperature 213(2)
_diffrn_measured_fraction_theta_full 0.999
_diffrn_measured_fraction_theta_max 0.996
_diffrn_measurement_device_type 'Stoe IPDS 2'
_diffrn_measurement_method \w
_diffrn_radiation_type MoK\a
_diffrn_radiation_wavelength 0.71073
_diffrn_reflns_av_R_equivalents 0.0483
_diffrn_reflns_av_unetI/netI 0.0296
_diffrn_reflns_limit_h_max 11
_diffrn_reflns_limit_h_min -11
_diffrn_reflns_limit_k_max 11
_diffrn_reflns_limit_k_min -12
_diffrn_reflns_limit_l_max 15
_diffrn_reflns_limit_l_min -15
_diffrn_reflns_number 17522
_diffrn_reflns_theta_full 25.242
_diffrn_reflns_theta_max 29.165
_diffrn_reflns_theta_min 2.239
_exptl_absorpt_coefficient_mu 3.774
_exptl_absorpt_correction_T_max 0.65574
_exptl_absorpt_correction_T_min 0.37624
_exptl_absorpt_correction_type multi-scan
_exptl_absorpt_process_details
;
(Blessing, 1995)
;
_exptl_crystal_colour colourless
_exptl_crystal_density_diffrn 1.931
_exptl_crystal_description needle
_exptl_crystal_F_000 480
_exptl_crystal_size_max 0.610
_exptl_crystal_size_mid 0.130
_exptl_crystal_size_min 0.030
_refine_diff_density_max 0.712
_refine_diff_density_min -0.502
_refine_ls_extinction_method none
_refine_ls_goodness_of_fit_ref 1.224
_refine_ls_hydrogen_treatment constr
_refine_ls_matrix_type full
_refine_ls_number_parameters 158
_refine_ls_number_reflns 4638
_refine_ls_number_restraints 0
_refine_ls_restrained_S_all 1.224
_refine_ls_R_factor_all 0.0393
_refine_ls_R_factor_gt 0.0333
_refine_ls_shift/su_max 0.001
_refine_ls_shift/su_mean 0.000
_refine_ls_structure_factor_coef Fsqd
_refine_ls_weighting_details 'w=1/[\s^2^(Fo^2^)+(0.0176P)^2^+0.9105P] where P=(Fo^2^+2Fc^2^)/3'
_refine_ls_weighting_scheme calc
_refine_ls_wR_factor_gt 0.0666
_refine_ls_wR_factor_ref 0.0685
_reflns_number_gt 4242
_reflns_number_total 4638
_reflns_threshold_expression 'I > 2\s(I)'
_cod_data_source_file wm5510sup1.cif
_cod_data_source_block II
_cod_database_code 2242994
_shelx_space_group_comment
;
The symmetry employed for this shelxl refinement is uniquely defined
by the following loop, which should always be used as a source of
symmetry information in preference to the above space-group names.
They are only intended as comments.
;
_shelx_estimated_absorpt_t_min 0.207
_shelx_estimated_absorpt_t_max 0.895

loop_
_space_group_symop_operation_xyz
'x, y, z'
'-x, -y, -z'

loop_
_atom_site_type_symbol
_atom_site_label
_atom_site_fract_x
_atom_site_fract_y
_atom_site_fract_z
_atom_site_U_iso_or_equiv
_atom_site_adp_type
_atom_site_calc_flag
_atom_site_occupancy
Sn Sn1 0.52200(3) 0.16597(2) 0.60194(2) 0.02838(6) Uani d 1
Ga Ga1 0.78103(4) 0.41311(3) 0.32615(3) 0.03202(8) Uani d 1
Cl Cl1 0.29875(9) 0.01494(8) 0.55911(7) 0.03389(15) Uani d 1
Cl Cl2 0.52418(10) 0.36331(9) 0.37434(8) 0.03987(17) Uani d 1
Cl Cl3 0.86231(14) 0.32600(11) 0.48157(11) 0.0565(3) Uani d 1
Cl Cl4 0.80145(11) 0.65004(8) 0.30948(10) 0.0477(2) Uani d 1
Cl Cl5 0.90567(15) 0.31991(13) 0.15424(11) 0.0646(3) Uani d 1
C C1 0.6226(4) -0.0506(4) 0.7670(3) 0.0372(7) Uani d 1
H H1 0.670505 -0.133397 0.724495 0.045 Uiso calc 1
C C2 0.4589(4) -0.0435(3) 0.8188(3) 0.0332(6) Uani d 1
H H2 0.397444 -0.121308 0.810744 0.040 Uiso calc 1
C C3 0.3829(4) 0.0773(3) 0.8831(3) 0.0301(6) Uani d 1
C C4 0.4772(4) 0.1935(4) 0.8922(3) 0.0331(6) Uani d 1
C C5 0.6443(4) 0.1853(4) 0.8391(3) 0.0345(6) Uani d 1
C C6 0.7182(4) 0.0618(4) 0.7763(3) 0.0358(7) Uani d 1
C C7 0.2046(4) 0.0785(4) 0.9400(3) 0.0431(8) Uani d 1
H H71 0.156274 0.160251 0.902162 0.065 Uiso calc 1
H H72 0.179189 0.089092 1.028578 0.065 Uiso calc 1
H H73 0.163275 -0.012949 0.926109 0.065 Uiso calc 1
C C8 0.3983(5) 0.3255(4) 0.9602(4) 0.0503(9) Uani d 1
H H81 0.426066 0.413765 0.905725 0.075 Uiso calc 1
H H82 0.434745 0.332000 1.032732 0.075 Uiso calc 1
H H83 0.283145 0.315915 0.986078 0.075 Uiso calc 1
C C9 0.7449(5) 0.3105(5) 0.8505(4) 0.0570(11) Uani d 1
H H91 0.857192 0.285182 0.814368 0.085 Uiso calc 1
H H92 0.725155 0.327596 0.937538 0.085 Uiso calc 1
H H93 0.716585 0.398926 0.807067 0.085 Uiso calc 1
C C10 0.8972(4) 0.0473(5) 0.7176(4) 0.0492(9) Uani d 1
H H101 0.923751 -0.046929 0.681388 0.074 Uiso calc 1
H H102 0.951087 0.053946 0.780598 0.074 Uiso calc 1
H H103 0.931353 0.125718 0.653377 0.074 Uiso calc 1

loop_
_atom_site_aniso_label
_atom_site_aniso_U_11
_atom_site_aniso_U_22
_atom_site_aniso_U_33
_atom_site_aniso_U_12
_atom_site_aniso_U_13
_atom_site_aniso_U_23
Sn1 0.03005(11) 0.02753(10) 0.02689(10) -0.00228(7) -0.00647(8) -0.00417(7)
Ga1 0.03199(18) 0.02486(15) 0.03540(18) -0.00005(13) -0.00417(14) -0.00194(13)
Cl1 0.0231(3) 0.0373(4) 0.0388(4) -0.0013(3) -0.0023(3) -0.0140(3)
Cl2 0.0340(4) 0.0420(4) 0.0427(4) -0.0057(3) -0.0091(3) -0.0031(3)
Cl3 0.0597(6) 0.0533(5) 0.0652(6) -0.0163(5) -0.0344(5) 0.0165(5)
Cl4 0.0363(4) 0.0250(3) 0.0707(6) -0.0008(3) -0.0001(4) 0.0021(3)
Cl5 0.0596(6) 0.0660(6) 0.0553(6) 0.0052(5) 0.0073(5) -0.0248(5)
C1 0.0423(18) 0.0354(16) 0.0311(15) 0.0067(14) -0.0080(14) -0.0029(12)
C2 0.0396(17) 0.0321(14) 0.0291(14) -0.0074(12) -0.0116(13) 0.0016(11)
C3 0.0278(14) 0.0381(15) 0.0240(13) -0.0017(12) -0.0076(11) 0.0011(11)
C4 0.0346(16) 0.0394(15) 0.0254(13) 0.0001(12) -0.0081(12) -0.0072(11)
C5 0.0317(15) 0.0440(17) 0.0309(14) -0.0068(13) -0.0128(13) -0.0033(12)
C6 0.0279(15) 0.0471(17) 0.0307(14) 0.0038(13) -0.0076(12) 0.0016(13)
C7 0.0293(16) 0.058(2) 0.0371(17) -0.0052(15) -0.0031(14) 0.0044(15)
C8 0.052(2) 0.048(2) 0.050(2) 0.0029(17) -0.0109(18) -0.0217(17)
C9 0.047(2) 0.065(3) 0.064(3) -0.0206(19) -0.018(2) -0.013(2)
C10 0.0277(17) 0.066(2) 0.049(2) 0.0050(16) -0.0084(15) 0.0106(18)

loop_
_atom_type_symbol
_atom_type_description
_atom_type_scat_dispersion_real
_atom_type_scat_dispersion_imag
_atom_type_scat_source
C C 0.0033 0.0016 'International Tables Vol C Tables 4.2.6.8 and 6.1.1.4'
H H 0.0000 0.0000 'International Tables Vol C Tables 4.2.6.8 and 6.1.1.4'
Cl Cl 0.1484 0.1585 'International Tables Vol C Tables 4.2.6.8 and 6.1.1.4'
Ga Ga 0.2307 1.6083 'International Tables Vol C Tables 4.2.6.8 and 6.1.1.4'
Sn Sn -0.6537 1.4246 'International Tables Vol C Tables 4.2.6.8 and 6.1.1.4'

loop_
_geom_angle_atom_site_label_1
_geom_angle_atom_site_label_2
_geom_angle_atom_site_label_3
_geom_angle_site_symmetry_1
_geom_angle_site_symmetry_3
_geom_angle
Cl1 Sn1 Cl1 . 2_656 79.76(2)
Cl1 Sn1 Cl2 . . 88.37(3)
Cl1 Sn1 Cl2 2_656 . 84.56(3)
Cl1 Sn1 Cl4 . 2_666 73.00(2)
Cl1 Sn1 Cl4 2_656 2_666 147.47(3)
Cl1 Sn1 Cl3 . . 146.02(3)
Cl1 Sn1 Cl3 2_656 . 74.35(3)
Cl2 Sn1 Cl3 . . 67.82(2)
Cl2 Sn1 Cl4 . 2_666 77.33(2)
Cl4 Sn1 Cl3 2_666 . 121.37(3)
Cl1 Sn1 C1 . . 98.21(7)
Cl1 Sn1 C1 2_656 . 79.15(7)
Cl1 Sn1 C2 . . 80.68(7)
Cl1 Sn1 C2 2_656 . 96.61(7)
Cl1 Sn1 C3 . . 88.88(6)
Cl1 Sn1 C3 2_656 . 123.05(6)
Cl1 Sn1 C4 . . 113.52(6)
Cl1 Sn1 C4 2_656 . 131.84(6)
Cl1 Sn1 C5 . . 133.20(6)
Cl1 Sn1 C5 2_656 . 112.86(6)
Cl1 Sn1 C6 . . 125.01(7)
Cl1 Sn1 C6 2_656 . 87.73(7)
Cl2 Sn1 C1 . . 161.00(7)
Cl2 Sn1 C2 . . 168.57(7)
Cl2 Sn1 C3 . . 151.20(6)
Cl2 Sn1 C4 . . 138.75(6)
Cl2 Sn1 C5 . . 135.87(6)
Cl2 Sn1 C6 . . 143.69(7)
C1 Sn1 Cl3 . . 98.11(7)
C2 Sn1 Cl3 . . 123.48(7)
C3 Sn1 Cl3 . . 123.69(6)
C4 Sn1 Cl3 . . 100.17(6)
C5 Sn1 Cl3 . . 78.09(6)
C6 Sn1 Cl3 . . 75.93(7)
C1 Sn1 Cl4 . 2_666 121.62(7)
C2 Sn1 Cl4 . 2_666 96.19(7)
C3 Sn1 Cl4 . 2_666 74.45(6)
Cl4 Sn1 C4 2_666 . 76.64(6)
Cl4 Sn1 C5 2_666 . 98.82(7)
C6 Sn1 Cl4 . 2_666 122.46(6)
Sn1 C1 H1 . . 110.6
Sn1 C2 H2 . . 111.6
Sn1 C3 C7 . . 119.1(2)
Sn1 C4 C8 . . 123.0(2)
Sn1 C5 C9 . . 121.9(2)
Sn1 C6 C10 . . 116.1(2)
Cl5 Ga1 Cl3 . . 113.84(5)
Cl5 Ga1 Cl4 . . 110.73(5)
Cl3 Ga1 Cl4 . . 108.39(4)
Cl5 Ga1 Cl2 . . 109.01(4)
Cl3 Ga1 Cl2 . . 106.43(4)
Cl4 Ga1 Cl2 . . 108.21(4)
Sn1 Cl1 Sn1 . 2_656 100.24(2)
Ga1 Cl2 Sn1 . . 95.14(3)
Ga1 Cl3 Sn1 . . 89.58(3)
Ga1 Cl4 Sn1 . 2_666 115.87(3)
C2 C1 C6 . . 121.5(3)
C2 C1 H1 . . 119.2
C6 C1 H1 . . 119.2
C1 C2 C3 . . 121.1(3)
C1 C2 H2 . . 119.5
C3 C2 H2 . . 119.5
C2 C3 C4 . . 118.4(3)
C2 C3 C7 . . 119.1(3)
C4 C3 C7 . . 122.5(3)
C3 C4 C5 . . 120.1(3)
C3 C4 C8 . . 119.5(3)
C5 C4 C8 . . 120.4(3)
C6 C5 C4 . . 120.4(3)
C6 C5 C9 . . 119.9(3)
C4 C5 C9 . . 119.7(3)
C1 C6 C5 . . 118.4(3)
C1 C6 C10 . . 119.0(3)
C5 C6 C10 . . 122.6(3)
C3 C7 H71 . . 109.5
C3 C7 H72 . . 109.5
H71 C7 H72 . . 109.5
C3 C7 H73 . . 109.5
H71 C7 H73 . . 109.5
H72 C7 H73 . . 109.5
C4 C8 H81 . . 109.5
C4 C8 H82 . . 109.5
H81 C8 H82 . . 109.5
C4 C8 H83 . . 109.5
H81 C8 H83 . . 109.5
H82 C8 H83 . . 109.5
C5 C9 H91 . . 109.5
C5 C9 H92 . . 109.5
H91 C9 H92 . . 109.5
C5 C9 H93 . . 109.5
H91 C9 H93 . . 109.5
H92 C9 H93 . . 109.5
C6 C10 H101 . . 109.5
C6 C10 H102 . . 109.5
H101 C10 H102 . . 109.5
C6 C10 H103 . . 109.5
H101 C10 H103 . . 109.5
H102 C10 H103 . . 109.5

loop_
_geom_bond_atom_site_label_1
_geom_bond_atom_site_label_2
_geom_bond_site_symmetry_2
_geom_bond_distance
Sn1 Cl1 . 2.6299(8)
Sn1 Cl1 2_656 2.6481(7)
Sn1 Cl2 . 3.0155(9)
Sn1 Cl3 . 3.2597(11)
Sn1 Cl4 2_666 3.1499(9)
Sn1 C1 . 2.891(3)
Sn1 C2 . 2.921(3)
Sn1 C3 . 3.104(3)
Sn1 C4 . 3.214(3)
Sn1 C5 . 3.185(3)
Sn1 C6 . 3.043(3)
Sn1 Ga1 . 3.8987(4)
Sn1 Sn1 2_656 4.0503(4)
Ga1 Cl2 . 2.2159(9)
Ga1 Cl3 . 2.1625(10)
Ga1 Cl4 . 2.1691(8)
Ga1 Cl5 . 2.1439(10)
C1 C2 . 1.379(5)
C1 C6 . 1.388(5)
C1 H1 . 0.9400
C2 C3 . 1.395(4)
C2 H2 . 0.9400
C3 C4 . 1.408(4)
C3 C7 . 1.503(4)
C4 C5 . 1.408(5)
C4 C8 . 1.505(5)
C5 C6 . 1.404(5)
C5 C9 . 1.517(5)
C6 C10 . 1.513(5)
C7 H71 . 0.9700
C7 H72 . 0.9700
C7 H73 . 0.9700
C8 H81 . 0.9700
C8 H82 . 0.9700
C8 H83 . 0.9700
C9 H91 . 0.9700
C9 H92 . 0.9700
C9 H93 . 0.9700
C10 H101 . 0.9700
C10 H102 . 0.9700
C10 H103 . 0.9700

loop_
_geom_hbond_atom_site_label_D
_geom_hbond_atom_site_label_H
_geom_hbond_atom_site_label_A
_geom_hbond_site_symmetry_A
_geom_hbond_distance_DH
_geom_hbond_distance_HA
_geom_hbond_distance_DA
_geom_hbond_angle_DHA
_geom_hbond_publ_flag
C10 H103 Cl3 . 0.97 2.74 3.605(4) 149.4 yes
C7 H71 Cl4 2_666 0.97 2.78 3.612(4) 144.1 yes

_cod_database_fobs_code 2242994
